data_7701849
loop_
_publ_author_name
'Nkabyo, Henry A.'
'Procacci, Barbara'
'Duckett, Simon B.'
'Koch, Klaus R.'

_publ_section_title
;
 Reversible Photo-isomerization of cis-[Pd(L-\kS,O)2] (HL = N
 N-diethyl-N&#x2019;-1-naphthoylthiourea) to trans-[Pd(L-\kS,O)2] and the
 Unprecedented Formation of trans-[Pd(L-\kS,N)2] in Solution.
;
_journal_name_full 'Dalton Transactions'
_journal_paper_doi 10.1039/C9DT03672E
_journal_year 2019
_chemical_formula_moiety 'C32 H34 N4 O2 Pd S2'
_chemical_formula_sum 'C32 H34 N4 O2 Pd S2'
_chemical_formula_weight 677.15
_chemical_melting_point 188.0(10)
_chemical_name_systematic trans-bis(N,N-diethyl-N?-1-naphthoylthioureato-S,N)palladium(II)
_space_group_crystal_system monoclinic
_space_group_IT_number 14
_space_group_name_Hall '-P 2yn'
_space_group_name_H-M_alt 'P 1 21/n 1'
_atom_sites_solution_hydrogens geom
_audit_creation_method SHELXL-2016/6
_audit_update_record
;
2019-10-22 deposited with the CCDC.	2019-11-07 downloaded from the CCDC.
;
_cell_angle_alpha 90
_cell_angle_beta 92.975(4)
_cell_angle_gamma 90
_cell_formula_units_Z 2
_cell_length_a 12.471(3)
_cell_length_b 7.397(2)
_cell_length_c 15.924(5)
_cell_measurement_reflns_used 1697
_cell_measurement_temperature 296(2)
_cell_measurement_theta_max 26.59
_cell_measurement_theta_min 2.56
_cell_volume 1467.0(7)
_computing_cell_refinement 'SAINT V8.37A (Bruker, 2016)'
_computing_data_collection 'APEX3 (Bruker, 2017)'
_computing_data_reduction 'SAINT V8.37A (Bruker, 2016)'
_computing_molecular_graphics 'X-Seed (Barbour, 2001; Atwood & Barbour, 2003)'
_computing_structure_refinement 'SHELXL-2016/6 (Sheldrick, 2016)'
_computing_structure_solution 'SHELXS-2013/1 (Sheldrick, 2016)'
_diffrn_ambient_pressure 101.3
_diffrn_ambient_temperature 296(2)
_diffrn_measured_fraction_theta_full 0.997
_diffrn_measured_fraction_theta_max 0.932
_diffrn_measurement_device_type 'Bruker APEX-II CCD'
_diffrn_measurement_method '\f and \w scans'
_diffrn_radiation_monochromator graphite
_diffrn_radiation_probe x-ray
_diffrn_radiation_type MoK\a
_diffrn_radiation_wavelength 0.71073
_diffrn_reflns_av_R_equivalents 0.0445
_diffrn_reflns_av_unetI/netI 0.0592
_diffrn_reflns_Laue_measured_fraction_full 0.997
_diffrn_reflns_Laue_measured_fraction_max 0.932
_diffrn_reflns_limit_h_max 15
_diffrn_reflns_limit_h_min -15
_diffrn_reflns_limit_k_max 9
_diffrn_reflns_limit_k_min -8
_diffrn_reflns_limit_l_max 15
_diffrn_reflns_limit_l_min -21
_diffrn_reflns_number 8640
_diffrn_reflns_point_group_measured_fraction_full 0.997
_diffrn_reflns_point_group_measured_fraction_max 0.932
_diffrn_reflns_theta_full 26.000
_diffrn_reflns_theta_max 28.259
_diffrn_reflns_theta_min 2.024
_diffrn_source 'fine-focus sealed tube'
_diffrn_source_type 'Bruker SMART APEX'
_exptl_absorpt_coefficient_mu 0.812
_exptl_absorpt_correction_type multi-scan
_exptl_absorpt_process_details 'symmetry-related measurement'
_exptl_crystal_colour yellow
_exptl_crystal_density_diffrn 1.533
_exptl_crystal_density_meas 1.533
_exptl_crystal_density_method not-measured
_exptl_crystal_description rod
_exptl_crystal_F_000 696
_exptl_crystal_recrystallization_method 'Vapour deposition'
_exptl_crystal_size_max 0.231
_exptl_crystal_size_mid 0.157
_exptl_crystal_size_min 0.103
_exptl_transmission_factor_max 0.892
_exptl_transmission_factor_min 0.811
_refine_diff_density_max 0.454
_refine_diff_density_min -0.473
_refine_diff_density_rms 0.103
_refine_ls_extinction_method none
_refine_ls_goodness_of_fit_ref 1.030
_refine_ls_hydrogen_treatment constr
_refine_ls_matrix_type full
_refine_ls_number_parameters 189
_refine_ls_number_reflns 3387
_refine_ls_number_restraints 0
_refine_ls_restrained_S_all 1.030
_refine_ls_R_factor_all 0.0500
_refine_ls_R_factor_gt 0.0382
_refine_ls_shift/su_max 0.000
_refine_ls_shift/su_mean 0.000
_refine_ls_structure_factor_coef Fsqd
_refine_ls_weighting_details 'w=1/[\s^2^(Fo^2^)+(0.0326P)^2^+0.1471P] where P=(Fo^2^+2Fc^2^)/3'
_refine_ls_weighting_scheme calc
_refine_ls_wR_factor_gt 0.0764
_refine_ls_wR_factor_ref 0.0817
_reflns_Friedel_coverage 0.000
_reflns_number_gt 2744
_reflns_number_total 3387
_reflns_threshold_expression 'I > 2\s(I)'
_cod_data_source_file c9dt03672e2.cif
_cod_data_source_block C_CCDC1
_cod_depositor_comments
;
The following automatic conversions were performed:

data item '_chemical_melting_point' value '187-189' was changed to
'188.0(10)' -- the average value was taken and precision was
estimated.

Automatic conversion script
Id: cif_fix_values 6909 2019-04-08 15:41:33Z antanas 
;
_cod_original_cell_volume 1467.1(7)
_cod_original_sg_symbol_H-M 'P 21/n'
_cod_database_code 7701849
_shelx_shelxl_version_number 2016/6
_shelx_space_group_comment
;
The symmetry employed for this shelxl refinement is uniquely defined
by the following loop, which should always be used as a source of
symmetry information in preference to the above space-group names.
They are only intended as comments.
;
_shelx_estimated_absorpt_t_min 0.835
_shelx_estimated_absorpt_t_max 0.921

loop_
_space_group_symop_operation_xyz
'x, y, z'
'-x+1/2, y+1/2, -z+1/2'
'-x, -y, -z'
'x-1/2, -y-1/2, z-1/2'

loop_
_atom_site_label
_atom_site_type_symbol
_atom_site_fract_x
_atom_site_fract_y
_atom_site_fract_z
_atom_site_U_iso_or_equiv
_atom_site_adp_type
_atom_site_occupancy
_atom_site_site_symmetry_order
_atom_site_calc_flag
_atom_site_refinement_flags_posn
_atom_site_refinement_flags_adp
_atom_site_refinement_flags_occupancy
Pd1 Pd 0.500000 0.000000 0.500000 0.01042(9) Uani 1 2 d S . P
S1 S 0.37075(5) -0.22640(10) 0.48816(5) 0.01409(16) Uani 1 1 d . . .
N1 N 0.39708(17) 0.0262(3) 0.59557(15) 0.0125(5) Uani 1 1 d . . .
O1 O 0.39584(16) -0.0249(3) 0.73773(13) 0.0217(5) Uani 1 1 d . . .
C12 C 0.3258(2) -0.1084(4) 0.57419(17) 0.0134(6) Uani 1 1 d . . .
C5 C 0.6245(2) 0.4014(4) 0.78284(18) 0.0161(6) Uani 1 1 d . . .
C11 C 0.4258(2) 0.0651(4) 0.67875(18) 0.0144(6) Uani 1 1 d . . .
N2 N 0.23311(17) -0.1393(3) 0.60785(15) 0.0156(5) Uani 1 1 d . . .
C4 C 0.5967(2) 0.5574(4) 0.7348(2) 0.0191(7) Uani 1 1 d . . .
H4 H 0.629501 0.667153 0.748526 0.023 Uiso 1 1 calc R U .
C1 C 0.4936(2) 0.2300(4) 0.69485(17) 0.0129(6) Uani 1 1 d . . .
C9 C 0.6045(2) 0.0817(4) 0.81243(19) 0.0188(6) Uani 1 1 d . . .
H9 H 0.571926 -0.029444 0.801326 0.023 Uiso 1 1 calc R U .
C10 C 0.5721(2) 0.2349(4) 0.76332(18) 0.0139(6) Uani 1 1 d . . .
C6 C 0.7044(2) 0.4086(5) 0.84955(19) 0.0218(7) Uani 1 1 d . . .
H6 H 0.738489 0.517849 0.862201 0.026 Uiso 1 1 calc R U .
C13 C 0.1668(2) -0.2970(4) 0.58003(19) 0.0191(7) Uani 1 1 d . . .
H13A H 0.136799 -0.353067 0.628611 0.023 Uiso 1 1 calc R U .
H13B H 0.212077 -0.385479 0.554121 0.023 Uiso 1 1 calc R U .
C2 C 0.4719(2) 0.3845(4) 0.64845(18) 0.0164(6) Uani 1 1 d . . .
H2 H 0.422657 0.379539 0.602620 0.020 Uiso 1 1 calc R U .
C8 C 0.6826(2) 0.0948(5) 0.8756(2) 0.0241(7) Uani 1 1 d . . .
H8 H 0.703118 -0.007993 0.905950 0.029 Uiso 1 1 calc R U .
C15 C 0.1800(2) -0.0114(4) 0.6647(2) 0.0238(7) Uani 1 1 d . . .
H15A H 0.222943 -0.001597 0.717016 0.029 Uiso 1 1 calc R U .
H15B H 0.110384 -0.059454 0.677512 0.029 Uiso 1 1 calc R U .
C3 C 0.5230(2) 0.5494(4) 0.6692(2) 0.0195(7) Uani 1 1 d . . .
H3 H 0.506186 0.652706 0.637939 0.023 Uiso 1 1 calc R U .
C14 C 0.0766(2) -0.2427(4) 0.5179(2) 0.0260(7) Uani 1 1 d . . .
H14A H 0.027930 -0.163815 0.544949 0.039 Uiso 1 1 calc R U .
H14B H 0.038808 -0.348721 0.498049 0.039 Uiso 1 1 calc R U .
H14C H 0.105795 -0.180990 0.471178 0.039 Uiso 1 1 calc R U .
C7 C 0.7321(2) 0.2595(5) 0.8952(2) 0.0263(8) Uani 1 1 d . . .
H7 H 0.783711 0.267054 0.939357 0.032 Uiso 1 1 calc R U .
C16 C 0.1652(2) 0.1746(4) 0.6267(2) 0.0305(8) Uani 1 1 d . . .
H16A H 0.234186 0.229610 0.620954 0.046 Uiso 1 1 calc R U .
H16B H 0.123541 0.247698 0.662633 0.046 Uiso 1 1 calc R U .
H16C H 0.128619 0.164602 0.572364 0.046 Uiso 1 1 calc R U .

loop_
_atom_site_aniso_label
_atom_site_aniso_U_11
_atom_site_aniso_U_22
_atom_site_aniso_U_33
_atom_site_aniso_U_23
_atom_site_aniso_U_13
_atom_site_aniso_U_12
Pd1 0.00920(15) 0.01353(17) 0.00855(16) 0.00003(13) 0.00071(11) -0.00075(12)
S1 0.0128(3) 0.0162(4) 0.0134(4) -0.0022(3) 0.0011(3) -0.0019(3)
N1 0.0113(11) 0.0156(13) 0.0107(12) -0.0007(10) 0.0026(9) -0.0037(9)
O1 0.0265(11) 0.0254(12) 0.0132(11) 0.0029(9) 0.0021(9) -0.0090(9)
C12 0.0165(14) 0.0138(15) 0.0098(14) 0.0008(11) 0.0004(11) 0.0004(12)
C5 0.0134(13) 0.0204(16) 0.0147(15) -0.0045(13) 0.0032(12) -0.0006(12)
C11 0.0131(13) 0.0159(15) 0.0145(15) -0.0016(12) 0.0035(12) 0.0011(11)
N2 0.0118(11) 0.0180(13) 0.0171(13) -0.0017(10) 0.0028(10) -0.0031(10)
C4 0.0217(15) 0.0124(15) 0.0239(17) -0.0062(13) 0.0080(13) -0.0044(12)
C1 0.0127(13) 0.0143(15) 0.0121(15) -0.0009(12) 0.0055(11) 0.0014(11)
C9 0.0179(15) 0.0204(16) 0.0187(16) 0.0027(13) 0.0050(12) 0.0034(13)
C10 0.0117(13) 0.0173(15) 0.0131(15) -0.0020(12) 0.0045(11) 0.0024(11)
C6 0.0161(15) 0.0304(19) 0.0189(17) -0.0105(14) 0.0007(13) -0.0028(13)
C13 0.0183(15) 0.0162(16) 0.0232(17) -0.0026(13) 0.0050(13) -0.0062(12)
C2 0.0143(14) 0.0241(17) 0.0109(14) -0.0028(12) 0.0011(11) 0.0017(12)
C8 0.0237(16) 0.0316(19) 0.0172(17) 0.0082(15) 0.0033(13) 0.0054(15)
C15 0.0145(14) 0.037(2) 0.0206(17) -0.0103(15) 0.0086(13) -0.0058(14)
C3 0.0220(15) 0.0122(15) 0.0245(18) 0.0042(12) 0.0048(14) 0.0028(12)
C14 0.0222(16) 0.0257(18) 0.0300(19) -0.0040(15) 0.0010(14) -0.0074(14)
C7 0.0179(15) 0.044(2) 0.0164(17) -0.0029(15) -0.0034(13) 0.0007(15)
C16 0.0232(16) 0.030(2) 0.039(2) -0.0160(16) 0.0080(15) 0.0031(15)

loop_
_atom_type_symbol
_atom_type_description
_atom_type_scat_dispersion_real
_atom_type_scat_dispersion_imag
_atom_type_scat_source
C C 0.0033 0.0016 'International Tables Vol C Tables 4.2.6.8 and 6.1.1.4'
H H 0.0000 0.0000 'International Tables Vol C Tables 4.2.6.8 and 6.1.1.4'
N N 0.0061 0.0033 'International Tables Vol C Tables 4.2.6.8 and 6.1.1.4'
O O 0.0106 0.0060 'International Tables Vol C Tables 4.2.6.8 and 6.1.1.4'
Pd Pd -0.9988 1.0072 'International Tables Vol C Tables 4.2.6.8 and 6.1.1.4'
Cl Cl 0.1484 0.1585 'International Tables Vol C Tables 4.2.6.8 and 6.1.1.4'
S S 0.1246 0.1234 'International Tables Vol C Tables 4.2.6.8 and 6.1.1.4'

loop_
_geom_angle_atom_site_label_1
_geom_angle_atom_site_label_2
_geom_angle_atom_site_label_3
_geom_angle
_geom_angle_site_symmetry_1
_geom_angle_site_symmetry_3
N1 Pd1 N1 180.0 . 3_656
N1 Pd1 S1 70.74(6) . .
N1 Pd1 S1 109.26(6) 3_656 .
N1 Pd1 S1 109.26(6) . 3_656
N1 Pd1 S1 70.74(6) 3_656 3_656
S1 Pd1 S1 180.0 . 3_656
C12 S1 Pd1 79.95(9) . .
C12 N1 C11 121.5(2) . .
C12 N1 Pd1 99.84(17) . .
C11 N1 Pd1 126.08(18) . .
N2 C12 N1 126.7(3) . .
N2 C12 S1 123.9(2) . .
N1 C12 S1 109.21(19) . .
C4 C5 C6 121.1(3) . .
C4 C5 C10 119.4(3) . .
C6 C5 C10 119.6(3) . .
O1 C11 N1 123.1(3) . .
O1 C11 C1 120.2(3) . .
N1 C11 C1 116.6(2) . .
C12 N2 C13 120.1(2) . .
C12 N2 C15 124.3(2) . .
C13 N2 C15 115.0(2) . .
C3 C4 C5 121.1(3) . .
C3 C4 H4 119.4 . .
C5 C4 H4 119.4 . .
C2 C1 C10 119.7(3) . .
C2 C1 C11 119.3(2) . .
C10 C1 C11 120.6(2) . .
C8 C9 C10 121.3(3) . .
C8 C9 H9 119.4 . .
C10 C9 H9 119.4 . .
C5 C10 C9 117.1(3) . .
C5 C10 C1 118.6(3) . .
C9 C10 C1 124.3(3) . .
C7 C6 C5 121.3(3) . .
C7 C6 H6 119.3 . .
C5 C6 H6 119.3 . .
N2 C13 C14 111.7(2) . .
N2 C13 H13A 109.3 . .
C14 C13 H13A 109.3 . .
N2 C13 H13B 109.3 . .
C14 C13 H13B 109.3 . .
H13A C13 H13B 107.9 . .
C1 C2 C3 121.2(3) . .
C1 C2 H2 119.4 . .
C3 C2 H2 119.4 . .
C9 C8 C7 121.2(3) . .
C9 C8 H8 119.4 . .
C7 C8 H8 119.4 . .
N2 C15 C16 112.6(3) . .
N2 C15 H15A 109.1 . .
C16 C15 H15A 109.1 . .
N2 C15 H15B 109.1 . .
C16 C15 H15B 109.1 . .
H15A C15 H15B 107.8 . .
C4 C3 C2 119.9(3) . .
C4 C3 H3 120.0 . .
C2 C3 H3 120.0 . .
C13 C14 H14A 109.5 . .
C13 C14 H14B 109.5 . .
H14A C14 H14B 109.5 . .
C13 C14 H14C 109.5 . .
H14A C14 H14C 109.5 . .
H14B C14 H14C 109.5 . .
C6 C7 C8 119.6(3) . .
C6 C7 H7 120.2 . .
C8 C7 H7 120.2 . .
C15 C16 H16A 109.5 . .
C15 C16 H16B 109.5 . .
H16A C16 H16B 109.5 . .
C15 C16 H16C 109.5 . .
H16A C16 H16C 109.5 . .
H16B C16 H16C 109.5 . .

loop_
_geom_bond_atom_site_label_1
_geom_bond_atom_site_label_2
_geom_bond_distance
_geom_bond_site_symmetry_2
Pd1 N1 2.050(2) .
Pd1 N1 2.050(2) 3_656
Pd1 S1 2.3253(8) .
Pd1 S1 2.3253(8) 3_656
S1 C12 1.742(3) .
N1 C12 1.366(3) .
N1 C11 1.384(4) .
O1 C11 1.225(3) .
C12 N2 1.319(3) .
C5 C4 1.418(4) .
C5 C6 1.419(4) .
C5 C10 1.421(4) .
C11 C1 1.499(4) .
N2 C13 1.484(3) .
N2 C15 1.488(4) .
C4 C3 1.357(4) .
C4 H4 0.9300 .
C1 C2 1.380(4) .
C1 C10 1.428(4) .
C9 C8 1.366(4) .
C9 C10 1.423(4) .
C9 H9 0.9300 .
C6 C7 1.356(4) .
C6 H6 0.9300 .
C13 C14 1.514(4) .
C13 H13A 0.9700 .
C13 H13B 0.9700 .
C2 C3 1.407(4) .
C2 H2 0.9300 .
C8 C7 1.394(4) .
C8 H8 0.9300 .
C15 C16 1.510(4) .
C15 H15A 0.9700 .
C15 H15B 0.9700 .
C3 H3 0.9300 .
C14 H14A 0.9600 .
C14 H14B 0.9600 .
C14 H14C 0.9600 .
C7 H7 0.9300 .
C16 H16A 0.9600 .
C16 H16B 0.9600 .
C16 H16C 0.9600 .

loop_
_geom_hbond_atom_site_label_D
_geom_hbond_atom_site_label_H
_geom_hbond_atom_site_label_A
_geom_hbond_distance_DH
_geom_hbond_distance_HA
_geom_hbond_distance_DA
_geom_hbond_angle_DHA
_geom_hbond_site_symmetry_A
C13 H13A O1 0.97 2.53 3.480(4) 166.3 2_546
C15 H15A O1 0.97 2.17 2.878(4) 128.6 .
C16 H16A N1 0.96 2.58 3.156(4) 119.0 .
C16 H16B O1 0.96 2.33 3.218(4) 152.9 2_556

loop_
_geom_torsion_atom_site_label_1
_geom_torsion_atom_site_label_2
_geom_torsion_atom_site_label_3
_geom_torsion_atom_site_label_4
_geom_torsion
C11 N1 C12 N2 45.7(4)
Pd1 N1 C12 N2 -170.4(3)
C11 N1 C12 S1 -138.9(2)
Pd1 N1 C12 S1 4.94(19)
Pd1 S1 C12 N2 171.1(3)
Pd1 S1 C12 N1 -4.36(17)
C12 N1 C11 O1 5.3(4)
Pd1 N1 C11 O1 -128.7(2)
C12 N1 C11 C1 -172.5(2)
Pd1 N1 C11 C1 53.5(3)
N1 C12 N2 C13 -177.2(3)
S1 C12 N2 C13 8.1(4)
N1 C12 N2 C15 12.1(5)
S1 C12 N2 C15 -162.6(2)
C6 C5 C4 C3 177.7(3)
C10 C5 C4 C3 -1.8(4)
O1 C11 C1 C2 -137.4(3)
N1 C11 C1 C2 40.4(4)
O1 C11 C1 C10 35.8(4)
N1 C11 C1 C10 -146.4(3)
C4 C5 C10 C9 178.8(2)
C6 C5 C10 C9 -0.7(4)
C4 C5 C10 C1 0.8(4)
C6 C5 C10 C1 -178.7(3)
C8 C9 C10 C5 0.0(4)
C8 C9 C10 C1 178.0(3)
C2 C1 C10 C5 1.3(4)
C11 C1 C10 C5 -171.9(2)
C2 C1 C10 C9 -176.7(3)
C11 C1 C10 C9 10.2(4)
C4 C5 C6 C7 -179.4(3)
C10 C5 C6 C7 0.1(4)
C12 N2 C13 C14 -100.0(3)
C15 N2 C13 C14 71.5(3)
C10 C1 C2 C3 -2.4(4)
C11 C1 C2 C3 170.9(2)
C10 C9 C8 C7 1.2(5)
C12 N2 C15 C16 54.1(4)
C13 N2 C15 C16 -117.0(3)
C5 C4 C3 C2 0.7(4)
C1 C2 C3 C4 1.4(4)
C5 C6 C7 C8 1.1(5)
C9 C8 C7 C6 -1.8(5)
